data_4321526
loop_
_publ_author_name
'Marianne P. Wilkerson'
'Carol J. Burns'
'Harry J. Dewey'
'Jerod M. Martin'
'David E. Morris'
'Robert T. Paine'
'Brian L. Scott'

_publ_section_title
;
 Basicity of Uranyl Oxo Ligands upon Coordination of Alkoxides
;
_journal_name_full 'Inorganic Chemistry'
_journal_page_first 5277
_journal_page_last 5285
_journal_paper_doi 10.1021/ic000142u
_journal_volume 39
_journal_year 2000
_chemical_formula_sum 'C30 H66 O6 U'
_chemical_formula_weight 760.8
_chemical_name_systematic
;
  ?
;
_space_group_IT_number 12
_symmetry_cell_setting monoclinic
_symmetry_space_group_name_Hall '-C 2y'
_symmetry_space_group_name_H-M 'C 1 2/m 1'
_atom_sites_solution_hydrogens geom
_atom_sites_solution_primary direct
_atom_sites_solution_secondary difmap
_audit_creation_method SHELXL
_cell_angle_alpha 90.00
_cell_angle_beta 109.637(1)
_cell_angle_gamma 90.00
_cell_formula_units_Z 2
_cell_length_a 10.6192(8)
_cell_length_b 18.3587(14)
_cell_length_c 10.6151(8)
_cell_measurement_temperature 203(2)
_cell_volume 1949.1(3)
_computing_cell_refinement 'SAINT 4.051 (Bruker, 1996)'
_computing_data_collection 'SMART 4.210 (Bruker, 1996)'
_computing_data_reduction 'SAINT 4.051 (Bruker, 1996)'
_computing_molecular_graphics 'SHELXTL 5.1 (Bruker, 1997)'
_computing_publication_material 'SHELXTL 5.1 (Bruker, 1997)'
_computing_structure_refinement 'SHELXTL 5.1 (Bruker, 1997)'
_computing_structure_solution 'SHELXTL 5.1 (Bruker, 1997)'
_diffrn_ambient_temperature 203(2)
_diffrn_measurement_device 'Siemens P4/CCD'
_diffrn_measurement_method '\w and \f scans'
_diffrn_radiation_monochromator graphite
_diffrn_radiation_source 'fine-focus sealed tube'
_diffrn_radiation_type MoK\a
_diffrn_radiation_wavelength 0.71073
_diffrn_reflns_av_R_equivalents 0.0000
_diffrn_reflns_av_sigmaI/netI 0.0278
_diffrn_reflns_limit_h_max 12
_diffrn_reflns_limit_h_min -13
_diffrn_reflns_limit_k_max 22
_diffrn_reflns_limit_k_min 0
_diffrn_reflns_limit_l_max 13
_diffrn_reflns_limit_l_min 0
_diffrn_reflns_number 2065
_diffrn_reflns_theta_max 26.39
_diffrn_reflns_theta_min 2.04
_diffrn_standards_decay_% '< 2'
_exptl_absorpt_coefficient_mu 4.191
_exptl_absorpt_correction_T_max 0.49
_exptl_absorpt_correction_T_min 0.43
_exptl_absorpt_correction_type empirical
_exptl_absorpt_process_details 'SADABS (Sheldrick, 1996)'
_exptl_crystal_colour 'dark red'
_exptl_crystal_density_diffrn 1.297
_exptl_crystal_density_method 'not measured'
_exptl_crystal_description 'irregular block'
_exptl_crystal_F_000 640
_exptl_crystal_size_max 0.20
_exptl_crystal_size_mid 0.19
_exptl_crystal_size_min 0.17
_refine_diff_density_max 1.323
_refine_diff_density_min -0.620
_refine_diff_density_rms 0.142
_refine_ls_extinction_coef 'not refined'
_refine_ls_extinction_method none
_refine_ls_goodness_of_fit_all 0.985
_refine_ls_goodness_of_fit_obs 0.983
_refine_ls_hydrogen_treatment noref
_refine_ls_matrix_type full
_refine_ls_number_parameters 82
_refine_ls_number_reflns 2065
_refine_ls_number_restraints 0
_refine_ls_restrained_S_all 0.985
_refine_ls_restrained_S_obs 0.983
_refine_ls_R_factor_all 0.0453
_refine_ls_R_factor_obs 0.0449
_refine_ls_shift/esd_max 0.000
_refine_ls_shift/esd_mean 0.000
_refine_ls_structure_factor_coef Fsqd
_refine_ls_weighting_details 'calc w=1/[\s^2^(Fo^2^)+(0.1000P)^2^+0.0000P] where P=(Fo^2^+2Fc^2^)/3'
_refine_ls_weighting_scheme calc
_refine_ls_wR_factor_all 0.1185
_refine_ls_wR_factor_obs 0.1178
_reflns_number_observed 2048
_reflns_number_total 2065
_reflns_observed_criterion >2sigma(I)
_cod_data_source_file ic000142u_1.cif
_cod_data_source_block C30H66O6U
_cod_original_sg_symbol_H-M 'C 2/m'
_cod_database_code 4321526

loop_
_symmetry_equiv_pos_as_xyz
'x, y, z'
'-x, y, -z'
'x+1/2, y+1/2, z'
'-x+1/2, y+1/2, -z'
'-x, -y, -z'
'x, -y, z'
'-x+1/2, -y+1/2, -z'
'x+1/2, -y+1/2, z'

loop_
_atom_site_aniso_label
_atom_site_aniso_U_11
_atom_site_aniso_U_22
_atom_site_aniso_U_33
_atom_site_aniso_U_23
_atom_site_aniso_U_13
_atom_site_aniso_U_12
U1 0.0641(3) 0.0651(3) 0.0611(3) 0.000 0.0177(2) 0.000
C2 0.121(9) 0.112(9) 0.115(9) 0.000 0.079(9) 0.000
C7 0.090(4) 0.089(4) 0.094(5) -0.022(4) 0.026(4) -0.017(4)
O1 0.207(18) 0.354(32) 0.221(19) 0.000 0.179(17) 0.000
O2 0.232(14) 0.191(12) 0.228(14) -0.112(11) 0.013(11) -0.106(11)

loop_
_atom_site_label
_atom_site_type_symbol
_atom_site_fract_x
_atom_site_fract_y
_atom_site_fract_z
_atom_site_U_iso_or_equiv
_atom_site_thermal_displace_type
_atom_site_occupancy
_atom_site_calc_flag
_atom_site_refinement_flags
_atom_site_disorder_group
U1 U 0.0000 0.0000 0.0000 0.0643(2) Uani 1 d S .
C1 C 0.2322(62) 0.0390(32) -0.1495(63) 0.226(22) Uiso 0.50 d P .
C2 C 0.2529(17) 0.0000 -0.2482(17) 0.106(4) Uani 1 d S .
C3 C 0.2430(52) 0.0775(29) -0.2500(53) 0.189(15) Uiso 0.50 d P .
C4 C 0.3336(50) 0.0299(27) -0.3163(50) 0.204(19) Uiso 0.50 d P .
C5 C 0.1389(82) 0.0000 -0.3390(84) 0.353(37) Uiso 1 d S .
C6 C 0.2433(54) 0.0909(30) 0.2436(55) 0.194(16) Uiso 0.50 d P .
C6' C 0.1361(48) 0.1605(28) 0.1433(49) 0.183(14) Uiso 0.50 d P .
C7 C 0.2514(9) 0.1670(5) 0.2534(9) 0.092(2) Uani 1 d . .
C8 C 0.1324(42) 0.2030(24) 0.2566(44) 0.168(12) Uiso 0.50 d P .
C9 C 0.3613(53) 0.1919(31) 0.3590(53) 0.195(17) Uiso 0.50 d P .
C10 C 0.2494(44) 0.2029(25) 0.1329(45) 0.171(12) Uiso 0.50 d P .
C11 C 0.3639(43) 0.1290(25) 0.2435(44) 0.170(12) Uiso 0.50 d P .
C12 C 0.2436(44) 0.1283(25) 0.3687(44) 0.172(13) Uiso 0.50 d P .
C13 C 0.2910(65) 0.2379(36) 0.2964(66) 0.223(22) Uiso 0.50 d P .
O1 O 0.1160(21) 0.0000 -0.1148(22) 0.234(12) Uani 1 d S .
O2 O 0.1151(16) 0.0764(8) 0.1181(16) 0.233(8) Uani 1 d . .

loop_
_atom_type_symbol
_atom_type_description
_atom_type_scat_dispersion_real
_atom_type_scat_dispersion_imag
_atom_type_scat_source
C C 0.0033 0.0016 'International Tables Vol C Tables 4.2.6.8 and 6.1.1.4'
H H 0.0000 0.0000 'International Tables Vol C Tables 4.2.6.8 and 6.1.1.4'
O O 0.0106 0.0060 'International Tables Vol C Tables 4.2.6.8 and 6.1.1.4'
U U -9.6767 9.6646 'International Tables Vol C Tables 4.2.6.8 and 6.1.1.4'

loop_
_geom_angle_atom_site_label_1
_geom_angle_atom_site_label_2
_geom_angle_atom_site_label_3
_geom_angle
_geom_angle_site_symmetry_1
_geom_angle_site_symmetry_3
_geom_angle_publ_flag
O2 U1 O2 180.0 . 5 ?
O2 U1 O2 91.0(11) . 2 ?
O2 U1 O2 89.0(11) 5 2 ?
O2 U1 O2 89.0(11) . 6 ?
O2 U1 O2 91.0(11) 5 6 ?
O2 U1 O2 180.0 2 6 ?
O2 U1 O1 89.4(7) . 5 ?
O2 U1 O1 90.6(7) 5 5 ?
O2 U1 O1 90.6(7) 2 5 ?
O2 U1 O1 89.4(7) 6 5 ?
O2 U1 O1 90.6(7) . . ?
O2 U1 O1 89.4(7) 5 . ?
O2 U1 O1 89.4(7) 2 . ?
O2 U1 O1 90.6(7) 6 . ?
O1 U1 O1 180.0 5 . ?
C3 C1 C2 64.8(38) . . ?
C3 C1 C1 122.5(37) . 6 ?
C2 C1 C1 57.9(26) . 6 ?
C3 C1 O1 136.3(54) . . ?
C2 C1 O1 106.7(39) . . ?
C1 C1 O1 63.0(22) 6 . ?
C5 C2 C1 103.2(39) . . ?
C5 C2 C1 103.2(39) . 6 ?
C1 C2 C1 64.2(53) . 6 ?
C5 C2 C4 101.6(38) . 6 ?
C1 C2 C4 153.5(37) . 6 ?
C1 C2 C4 118.7(34) 6 6 ?
C5 C2 C4 101.6(38) . . ?
C1 C2 C4 118.7(34) . . ?
C1 C2 C4 153.5(37) 6 . ?
C4 C2 C4 46.0(41) 6 . ?
C5 C2 C3 86.7(23) . . ?
C1 C2 C3 56.6(29) . . ?
C1 C2 C3 120.6(39) 6 . ?
C4 C2 C3 116.0(32) 6 . ?
C4 C2 C3 70.0(28) . . ?
C5 C2 C3 86.7(23) . 6 ?
C1 C2 C3 120.6(39) . 6 ?
C1 C2 C3 56.6(29) 6 6 ?
C4 C2 C3 70.0(28) 6 6 ?
C4 C2 C3 116.0(32) . 6 ?
C3 C2 C3 171.9(44) . 6 ?
C1 C3 C2 58.6(36) . . ?
C1 C3 C4 106.7(50) . . ?
C2 C3 C4 54.4(26) . . ?
C1 C3 C5 78.5(42) . . ?
C2 C3 C5 43.1(26) . . ?
C4 C3 C5 72.8(35) . . ?
C4 C4 C2 67.0(21) 6 . ?
C4 C4 C3 122.5(26) 6 . ?
C2 C4 C3 55.6(26) . . ?
C2 C5 C3 50.2(25) . . ?
C2 C5 C3 50.2(25) . 6 ?
C3 C5 C3 100.3(50) . 6 ?
C7 C6 C11 59.3(29) . . ?
C7 C6 C12 59.6(29) . . ?
C11 C6 C12 92.4(41) . . ?
C7 C6 O2 104.2(34) . . ?
C11 C6 O2 126.1(42) . . ?
C12 C6 O2 124.9(41) . . ?
C7 C6 C6' 49.3(23) . . ?
C11 C6 C6' 92.3(36) . . ?
C12 C6 C6' 90.6(36) . . ?
O2 C6 C6' 54.9(24) . . ?
C7 C6' C8 61.0(27) . . ?
C7 C6' C10 60.2(27) . . ?
C8 C6' C10 91.7(39) . . ?
C7 C6' O2 105.2(32) . . ?
C8 C6' O2 129.1(40) . . ?
C10 C6' O2 125.5(39) . . ?
C7 C6' C6 50.1(23) . . ?
C8 C6' C6 94.6(35) . . ?
C10 C6' C6 92.8(35) . . ?
O2 C6' C6 55.2(24) . . ?
C6' C7 C9 165.8(33) . . ?
C6' C7 C13 116.0(36) . . ?
C9 C7 C13 49.7(30) . . ?
C6' C7 C6 80.7(30) . . ?
C9 C7 C6 113.6(34) . . ?
C13 C7 C6 163.2(37) . . ?
C6' C7 C11 115.1(28) . . ?
C9 C7 C11 73.9(27) . . ?
C13 C7 C11 108.3(33) . . ?
C6 C7 C11 62.4(27) . . ?
C6' C7 C10 62.8(25) . . ?
C9 C7 C10 108.9(29) . . ?
C13 C7 C10 77.0(31) . . ?
C6 C7 C10 114.2(30) . . ?
C11 C7 C10 85.4(25) . . ?
C6' C7 C8 61.6(25) . . ?
C9 C7 C8 109.5(29) . . ?
C13 C7 C8 74.6(30) . . ?
C6 C7 C8 115.3(29) . . ?
C11 C7 C8 176.6(26) . . ?
C10 C7 C8 93.4(26) . . ?
C6' C7 C12 112.8(28) . . ?
C9 C7 C12 75.5(27) . . ?
C13 C7 C12 106.1(33) . . ?
C6 C7 C12 63.4(27) . . ?
C11 C7 C12 96.5(26) . . ?
C10 C7 C12 175.5(26) . . ?
C8 C7 C12 84.5(25) . . ?
C7 C8 C6' 57.4(26) . . ?
C7 C8 C13 51.6(26) . . ?
C6' C8 C13 96.1(38) . . ?
C7 C8 C12 47.9(19) . . ?
C6' C8 C12 87.0(32) . . ?
C13 C8 C12 76.5(30) . . ?
C13 C9 C7 65.2(42) . . ?
C13 C9 C11 104.1(52) . . ?
C7 C9 C11 53.6(24) . . ?
C13 C9 C12 100.6(51) . . ?
C7 C9 C12 53.4(24) . . ?
C11 C9 C12 76.9(32) . . ?
C7 C10 C6' 57.0(26) . . ?
C7 C10 C13 50.6(26) . . ?
C6' C10 C13 93.4(38) . . ?
C7 C10 C11 46.9(19) . . ?
C6' C10 C11 87.0(32) . . ?
C13 C10 C11 76.1(30) . . ?
C7 C11 C6 58.3(27) . . ?
C7 C11 C9 52.5(24) . . ?
C6 C11 C9 95.6(38) . . ?
C7 C11 C10 47.6(19) . . ?
C6 C11 C10 87.9(32) . . ?
C9 C11 C10 78.6(29) . . ?
C7 C12 C6 56.9(27) . . ?
C7 C12 C9 51.0(23) . . ?
C6 C12 C9 92.4(37) . . ?
C7 C12 C8 47.7(19) . . ?
C6 C12 C8 87.7(32) . . ?
C9 C12 C8 77.9(28) . . ?
C9 C13 C7 65.1(43) . . ?
C9 C13 C8 104.8(55) . . ?
C7 C13 C8 53.8(27) . . ?
C9 C13 C10 101.3(54) . . ?
C7 C13 C10 52.4(27) . . ?
C8 C13 C10 73.8(34) . . ?
C1 O1 C1 54.1(44) 6 . ?
C1 O1 U1 146.5(25) 6 . ?
C1 O1 U1 146.5(25) . . ?
C6' O2 C6 69.9(26) . . ?
C6' O2 U1 144.9(22) . . ?
C6 O2 U1 145.2(24) . . ?

loop_
_geom_bond_atom_site_label_1
_geom_bond_atom_site_label_2
_geom_bond_distance
_geom_bond_site_symmetry_2
_geom_bond_publ_flag
U1 O2 2.001(8) . ?
U1 O2 2.001(8) 5 ?
U1 O2 2.001(8) 2 ?
U1 O2 2.001(8) 6 ?
U1 O1 2.002(10) 5 ?
U1 O1 2.002(10) . ?
C1 C3 1.32(7) . ?
C1 C2 1.35(6) . ?
C1 C1 1.43(12) 6 ?
C1 O1 1.57(6) . ?
C2 C5 1.27(8) . ?
C2 C1 1.35(6) 6 ?
C2 C4 1.41(5) 6 ?
C2 C4 1.41(5) . ?
C2 C3 1.43(5) . ?
C2 C3 1.43(5) 6 ?
C3 C4 1.62(7) . ?
C3 C5 1.85(7) . ?
C4 C4 1.10(10) 6 ?
C5 C3 1.85(7) 6 ?
C6 C7 1.40(5) . ?
C6 C11 1.46(6) . ?
C6 C12 1.49(6) . ?
C6 O2 1.57(5) . ?
C6 C6' 1.80(7) . ?
C6' C7 1.38(5) . ?
C6' C8 1.44(6) . ?
C6' C10 1.47(6) . ?
C6' O2 1.57(5) . ?
C7 C9 1.40(5) . ?
C7 C13 1.40(7) . ?
C7 C11 1.42(4) . ?
C7 C10 1.43(5) . ?
C7 C8 1.44(4) . ?
C7 C12 1.44(4) . ?
C8 C13 1.72(7) . ?
C8 C12 1.93(6) . ?
C9 C13 1.17(7) . ?
C9 C11 1.69(7) . ?
C9 C12 1.74(7) . ?
C10 C13 1.76(7) . ?
C10 C11 1.93(6) . ?
O1 C1 1.57(6) 6 ?
